data_2218335
loop_
_publ_author_name
'Pereira Silva, P. S.'
'Domingos, S. R.'
'Ramos Silva, M.'
'Paix\~ao, J. A.'
'Matos Beja, A.'

_publ_section_title
;
 A new polymorph of 5-nitrouracil monohydrate
;
_journal_coeditor_code BT2713
_journal_issue 6
_journal_name_full 'Acta Crystallographica Section E'
_journal_page_first o1091
_journal_paper_doi 10.1107/S1600536808014426
_journal_volume 64
_journal_year 2008
_chemical_formula_iupac 'C4 H3 N3 O4, H2 O'
_chemical_formula_moiety 'C4 H3 N3 O4, H2 O'
_chemical_formula_sum 'C4 H5 N3 O5'
_chemical_formula_weight 175.11
_chemical_name_systematic
;
5-nitrouracil monohydrate
;
_space_group_IT_number 14
_symmetry_cell_setting monoclinic
_symmetry_space_group_name_Hall '-P 2ybc'
_symmetry_space_group_name_H-M 'P 1 21/c 1'
_atom_sites_solution_hydrogens geom
_atom_sites_solution_primary direct
_atom_sites_solution_secondary difmap
_cell_angle_alpha 90.00
_cell_angle_beta 93.8420(10)
_cell_angle_gamma 90.00
_cell_formula_units_Z 4
_cell_length_a 6.27990(10)
_cell_length_b 7.8481(2)
_cell_length_c 13.8068(3)
_cell_measurement_reflns_used 8093
_cell_measurement_temperature 293(2)
_cell_measurement_theta_max 33.5439
_cell_measurement_theta_min 2.9573
_cell_volume 678.94(3)
_computing_cell_refinement 'SAINT (Bruker, 2005)'
_computing_data_collection 'SMART (Bruker, 2005)'
_computing_data_reduction 'SAINT (Bruker, 2005)'
_computing_molecular_graphics 'PLATON (Spek, 2003)'
_computing_publication_material 'SHELXL97 (Sheldrick, 2008)'
_computing_structure_refinement 'SHELXL97 (Sheldrick, 2008)'
_computing_structure_solution 'SHELXS97 (Sheldrick, 2008)'
_diffrn_ambient_temperature 293(2)
_diffrn_measured_fraction_theta_full 1.000
_diffrn_measured_fraction_theta_max 0.829
_diffrn_measurement_device_type 'Bruker APEXII CCD area-detector'
_diffrn_measurement_method '\f and \w'
_diffrn_radiation_monochromator graphite
_diffrn_radiation_source 'fine-focus sealed tube'
_diffrn_radiation_type MoK\a
_diffrn_radiation_wavelength 0.71073
_diffrn_reflns_av_R_equivalents 0.0183
_diffrn_reflns_av_sigmaI/netI 0.0102
_diffrn_reflns_limit_h_max 9
_diffrn_reflns_limit_h_min -9
_diffrn_reflns_limit_k_max 11
_diffrn_reflns_limit_k_min -10
_diffrn_reflns_limit_l_max 20
_diffrn_reflns_limit_l_min -20
_diffrn_reflns_number 15135
_diffrn_reflns_theta_full 25.00
_diffrn_reflns_theta_max 33.63
_diffrn_reflns_theta_min 2.96
_diffrn_standards_interval_count 0
_diffrn_standards_interval_time 0
_diffrn_standards_number 0
_exptl_absorpt_coefficient_mu 0.159
_exptl_absorpt_correction_T_max 0.969
_exptl_absorpt_correction_T_min 0.890
_exptl_absorpt_correction_type multi-scan
_exptl_absorpt_process_details '(SADABS; Sheldrick, 2003)'
_exptl_crystal_colour colourless
_exptl_crystal_density_diffrn 1.713
_exptl_crystal_density_method 'not measured'
_exptl_crystal_description block
_exptl_crystal_F_000 360
_exptl_crystal_size_max 0.44
_exptl_crystal_size_mid 0.22
_exptl_crystal_size_min 0.20
_refine_diff_density_max 0.346
_refine_diff_density_min -0.373
_refine_ls_extinction_method none
_refine_ls_goodness_of_fit_ref 1.002
_refine_ls_hydrogen_treatment mixed
_refine_ls_matrix_type full
_refine_ls_number_parameters 115
_refine_ls_number_reflns 2232
_refine_ls_number_restraints 0
_refine_ls_restrained_S_all 1.002
_refine_ls_R_factor_all 0.0482
_refine_ls_R_factor_gt 0.0420
_refine_ls_shift/su_max 0.002
_refine_ls_shift/su_mean 0.000
_refine_ls_structure_factor_coef Fsqd
_refine_ls_weighting_details 'calc w=1/[\s^2^(Fo^2^)+(0.0782P)^2^+0.1592P] where P=(Fo^2^+2Fc^2^)/3'
_refine_ls_weighting_scheme calc
_refine_ls_wR_factor_gt 0.1240
_refine_ls_wR_factor_ref 0.1308
_reflns_number_gt 1918
_reflns_number_total 2232
_reflns_threshold_expression I>2\s(I)
_cod_data_source_file bt2713.cif
_cod_data_source_block I
_cod_original_sg_symbol_H-M 'P 21/c'
_cod_database_code 2218335
_cod_database_fobs_code 2218335

loop_
_symmetry_equiv_pos_as_xyz
'x, y, z'
'-x, y+1/2, -z+1/2'
'-x, -y, -z'
'x, -y-1/2, z-1/2'

loop_
_atom_site_type_symbol
_atom_site_label
_atom_site_fract_x
_atom_site_fract_y
_atom_site_fract_z
_atom_site_U_iso_or_equiv
_atom_site_adp_type
_atom_site_calc_flag
_atom_site_refinement_flags
_atom_site_occupancy
O O2 -0.10857(13) 0.07025(12) 0.38353(6) 0.0403(2) Uani d . 1
O O4 0.51917(15) 0.21379(14) 0.54232(6) 0.0478(3) Uani d . 1
O O7 0.75926(14) 0.44337(13) 0.44352(7) 0.0459(2) Uani d . 1
O O8 0.67663(18) 0.46987(19) 0.29111(8) 0.0674(4) Uani d . 1
N N1 0.11205(14) 0.24517(12) 0.30605(6) 0.0306(2) Uani d . 1
H H1 0.0210 0.2540 0.2569 0.037 Uiso calc R 1
N N3 0.20903(15) 0.14746(12) 0.46071(6) 0.0330(2) Uani d . 1
H H3 0.1773 0.0894 0.5106 0.040 Uiso calc R 1
N N5 0.63828(16) 0.41810(13) 0.37147(7) 0.0371(2) Uani d . 1
C C2 0.06017(16) 0.14825(13) 0.38398(7) 0.0290(2) Uani d . 1
C C4 0.40561(16) 0.22918(14) 0.46790(7) 0.0309(2) Uani d . 1
C C5 0.44553(16) 0.32373(13) 0.38070(7) 0.0292(2) Uani d . 1
C C6 0.29851(16) 0.32614(14) 0.30377(7) 0.0307(2) Uani d . 1
H H6 0.3287 0.3858 0.2481 0.037 Uiso calc R 1
O O9 0.90537(17) 0.18878(17) 0.13340(7) 0.0555(3) Uani d . 1
H H9A 0.790(4) 0.206(3) 0.0966(18) 0.083 Uiso d . 1
H H9B 0.975(4) 0.119(3) 0.1021(18) 0.083 Uiso d . 1

loop_
_atom_site_aniso_label
_atom_site_aniso_U_11
_atom_site_aniso_U_22
_atom_site_aniso_U_33
_atom_site_aniso_U_12
_atom_site_aniso_U_13
_atom_site_aniso_U_23
O2 0.0332(4) 0.0481(5) 0.0381(4) -0.0115(3) -0.0090(3) 0.0058(3)
O4 0.0397(5) 0.0639(6) 0.0370(4) -0.0138(4) -0.0176(3) 0.0143(4)
O7 0.0378(5) 0.0521(5) 0.0457(5) -0.0136(4) -0.0137(4) 0.0035(4)
O8 0.0525(6) 0.1010(10) 0.0474(6) -0.0336(6) -0.0066(4) 0.0276(6)
N1 0.0274(4) 0.0381(4) 0.0251(4) -0.0006(3) -0.0067(3) 0.0008(3)
N3 0.0301(4) 0.0406(5) 0.0271(4) -0.0066(3) -0.0066(3) 0.0064(3)
N5 0.0308(4) 0.0408(5) 0.0387(5) -0.0065(4) -0.0055(3) 0.0064(4)
C2 0.0272(4) 0.0313(4) 0.0278(4) -0.0005(3) -0.0046(3) -0.0010(3)
C4 0.0278(5) 0.0353(5) 0.0286(4) -0.0025(4) -0.0067(3) 0.0020(3)
C5 0.0259(4) 0.0324(5) 0.0285(4) -0.0023(3) -0.0040(3) 0.0017(3)
C6 0.0292(5) 0.0358(5) 0.0264(4) 0.0003(4) -0.0030(3) 0.0022(3)
O9 0.0458(5) 0.0762(7) 0.0413(5) 0.0151(5) -0.0218(4) -0.0152(5)

loop_
_atom_type_symbol
_atom_type_description
_atom_type_scat_dispersion_real
_atom_type_scat_dispersion_imag
_atom_type_scat_source
C C 0.0033 0.0016 'International Tables Vol C Tables 4.2.6.8 and 6.1.1.4'
H H 0.0000 0.0000 'International Tables Vol C Tables 4.2.6.8 and 6.1.1.4'
N N 0.0061 0.0033 'International Tables Vol C Tables 4.2.6.8 and 6.1.1.4'
O O 0.0106 0.0060 'International Tables Vol C Tables 4.2.6.8 and 6.1.1.4'

loop_
_geom_angle_atom_site_label_1
_geom_angle_atom_site_label_2
_geom_angle_atom_site_label_3
_geom_angle
C6 N1 C2 122.44(8)
C6 N1 H1 118.8
C2 N1 H1 118.8
C2 N3 C4 127.78(9)
C2 N3 H3 116.1
C4 N3 H3 116.1
O8 N5 O7 122.28(10)
O8 N5 C5 118.20(10)
O7 N5 C5 119.52(9)
O2 C2 N3 123.33(9)
O2 C2 N1 121.57(9)
N3 C2 N1 115.09(9)
O4 C4 N3 118.84(9)
O4 C4 C5 128.88(10)
N3 C4 C5 112.29(8)
C6 C5 N5 117.19(9)
C6 C5 C4 120.62(9)
N5 C5 C4 122.19(9)
N1 C6 C5 121.72(9)
N1 C6 H6 119.1
C5 C6 H6 119.1
H9A O9 H9B 104(2)

loop_
_geom_bond_atom_site_label_1
_geom_bond_atom_site_label_2
_geom_bond_distance
O2 C2 1.2234(12)
O4 C4 1.2169(11)
O7 N5 1.2268(13)
O8 N5 1.2206(14)
N1 C6 1.3345(13)
N1 C2 1.3745(13)
N1 H1 0.8600
N3 C2 1.3651(12)
N3 C4 1.3888(13)
N3 H3 0.8600
N5 C5 1.4320(13)
C4 C5 1.4502(14)
C5 C6 1.3601(13)
C6 H6 0.9300
O9 H9A 0.87(2)
O9 H9B 0.84(3)

loop_
_geom_hbond_atom_site_label_D
_geom_hbond_atom_site_label_H
_geom_hbond_atom_site_label_A
_geom_hbond_site_symmetry_A
_geom_hbond_distance_DH
_geom_hbond_distance_HA
_geom_hbond_distance_DA
_geom_hbond_angle_DHA
N3 H3 O2 3_556 0.86 1.99 2.8503(13) 173.1
N1 H1 O9 1_455 0.86 1.88 2.6736(12) 152.8
O9 H9A O4 4_565 0.87(2) 1.92(2) 2.7640(13) 165(2)
O9 H9A O7 4_565 0.87(2) 2.41(3) 2.9101(13) 117(2)
O9 H9B O7 2_745 0.84(3) 2.29(3) 3.0940(15) 162(2)

loop_
_geom_torsion_atom_site_label_1
_geom_torsion_atom_site_label_2
_geom_torsion_atom_site_label_3
_geom_torsion_atom_site_label_4
_geom_torsion
C4 N3 C2 O2 179.00(11)
C4 N3 C2 N1 -1.51(16)
C6 N1 C2 O2 -177.51(10)
C6 N1 C2 N3 2.99(15)
C2 N3 C4 O4 -179.72(11)
C2 N3 C4 C5 0.00(16)
O8 N5 C5 C6 -12.45(17)
O7 N5 C5 C6 168.00(11)
O8 N5 C5 C4 167.71(13)
O7 N5 C5 C4 -11.85(17)
O4 C4 C5 C6 179.88(12)
N3 C4 C5 C6 0.19(15)
O4 C4 C5 N5 -0.29(19)
N3 C4 C5 N5 -179.97(10)
C2 N1 C6 C5 -2.99(16)
N5 C5 C6 N1 -178.58(10)
C4 C5 C6 N1 1.27(17)
